data_7237353
loop_
_publ_author_name
'Gruzdev, Dmitry A.'
'Nuraeva, Alla S.'
'Slepukhin, Pavel A.'
'Levit, Galina L.'
'Zelenovskiy, Pavel S.'
'Shur, Vladimir Ya.'
'Krasnov, Victor P.'

_publ_section_title
;
 Piezoactive amino acid derivatives containing fragments of planar-chiral
 ortho-carboranes
;
_journal_issue 32
_journal_name_full 'Journal of Materials Chemistry C'
_journal_page_first 8638
_journal_paper_doi 10.1039/C8TC02266F
_journal_volume 6
_journal_year 2018
_chemical_absolute_configuration (S,R)
_chemical_formula_moiety 'C19 H34 B10 N2 O4, C H4 O'
_chemical_formula_sum 'C20 H38 B10 N2 O5'
_chemical_formula_weight 494.62
_chemical_melting_point 394.5(5)
_chemical_name_common
;
(S,R)-tert-Butyl N-(3-acetamido-1,2-dicarba-closo-dodecaboran-1-yl)acetylphenylalaninate
;
_chemical_name_systematic
; 
(S,R)-tert-Butyl N-(3-acetamido-1,2-dicarba-closo-dodecaboran-1-yl)acetylphenylalaninate
;
_space_group_IT_number 19
_space_group_name_Hall 'P 2ac 2ab'
_space_group_name_H-M_alt 'P 21 21 21'
_symmetry_cell_setting orthorhombic
_symmetry_space_group_name_H-M 'P 21 21 21'
_atom_sites_solution_hydrogens geom
_atom_sites_solution_primary direct
_atom_sites_solution_secondary difmap
_audit_creation_method SHELXL-97
_audit_update_record
;
2018-04-23 deposited with the CCDC.
2018-07-05 downloaded from the CCDC.
;
_cell_angle_alpha 90.00
_cell_angle_beta 90.00
_cell_angle_gamma 90.00
_cell_formula_units_Z 4
_cell_length_a 9.797(5)
_cell_length_b 10.754(4)
_cell_length_c 27.432(13)
_cell_measurement_reflns_used 11832
_cell_measurement_temperature 295(2)
_cell_measurement_theta_max 65.2589
_cell_measurement_theta_min 3.2283
_cell_volume 2890(2)
_computing_cell_refinement
;
CrysAlis RED, Oxford Diffraction Ltd.,
Version 1.171.29.9 (release 23-03-2006 CrysAlis171 .NET)
(compiled Mar 23 2006,23:39:28)
;
_computing_data_collection
;
CrysAlis CCD, Oxford Diffraction Ltd.,
Version 1.171.29.9 (release 23-03-2006 CrysAlis171 .NET)
(compiled Mar 23 2006,23:39:28)
;
_computing_data_reduction
;
CrysAlis RED, Oxford Diffraction Ltd.,
Version 1.171.29.9 (release 23-03-2006 CrysAlis171 .NET)
(compiled Mar 23 2006,23:39:28)
;
_computing_molecular_graphics 'Bruker SHELXTL'
_computing_publication_material 'Bruker SHELXTL'
_computing_structure_refinement 'SHELXL-97 (Sheldrick, 1997)'
_computing_structure_solution 'SHELXS-97 (Sheldrick, 1990)'
_diffrn_ambient_temperature 295(2)
_diffrn_measured_fraction_theta_full 0.997
_diffrn_measured_fraction_theta_max 0.997
_diffrn_measurement_device_type 'Xcalibur 3'
_diffrn_measurement_method 'phi and omega scans'
_diffrn_radiation_monochromator graphite
_diffrn_radiation_source 'fine-focus sealed tube'
_diffrn_radiation_type CuK\a
_diffrn_radiation_wavelength 1.54184
_diffrn_reflns_av_R_equivalents 0.0515
_diffrn_reflns_av_sigmaI/netI 0.0413
_diffrn_reflns_limit_h_max 11
_diffrn_reflns_limit_h_min -11
_diffrn_reflns_limit_k_max 12
_diffrn_reflns_limit_k_min -11
_diffrn_reflns_limit_l_max 31
_diffrn_reflns_limit_l_min -32
_diffrn_reflns_number 22714
_diffrn_reflns_theta_full 65.43
_diffrn_reflns_theta_max 65.43
_diffrn_reflns_theta_min 3.22
_exptl_absorpt_coefficient_mu 0.568
_exptl_absorpt_correction_type none
_exptl_crystal_colour colorless
_exptl_crystal_density_diffrn 1.137
_exptl_crystal_density_method 'not measured'
_exptl_crystal_description prism
_exptl_crystal_F_000 1048
_exptl_crystal_recrystallization_method 'Re-crystallisation from solvent: MeOH'
_exptl_crystal_size_max 0.48
_exptl_crystal_size_mid 0.39
_exptl_crystal_size_min 0.27
_refine_diff_density_max 0.176
_refine_diff_density_min -0.206
_refine_diff_density_rms 0.049
_refine_ls_abs_structure_details 'Flack H D (1983), Acta Cryst. A39, 876-881'
_refine_ls_abs_structure_Flack 0.06(16)
_refine_ls_extinction_method none
_refine_ls_goodness_of_fit_ref 1.007
_refine_ls_hydrogen_treatment mixed
_refine_ls_matrix_type full
_refine_ls_number_parameters 389
_refine_ls_number_reflns 4884
_refine_ls_number_restraints 0
_refine_ls_restrained_S_all 1.007
_refine_ls_R_factor_all 0.0469
_refine_ls_R_factor_gt 0.0428
_refine_ls_shift/su_max 0.000
_refine_ls_shift/su_mean 0.000
_refine_ls_structure_factor_coef Fsqd
_refine_ls_weighting_details 'calc w=1/[\s^2^(Fo^2^)+(0.0690P)^2^+0.0000P] where P=(Fo^2^+2Fc^2^)/3'
_refine_ls_weighting_scheme calc
_refine_ls_wR_factor_gt 0.0973
_refine_ls_wR_factor_ref 0.0987
_reflns_number_gt 4208
_reflns_number_total 4884
_reflns_threshold_expression >2sigma(I)
_cod_data_source_file c8tc02266f2.cif
_cod_data_source_block dc1_CCDC5
_cod_depositor_comments
;
The following automatic conversions were performed:

data item '_chemical_melting_point' value '394-395 K' was changed to
'394.5(5)' -- the average value was taken and precision was
estimated.

data item '_symmetry_cell_setting' value 'Orthorhombic' was changed
to 'orthorhombic' in accordance with the
/home/saulius/struct/COD-crude-data/automatic-downloads/DataCite-retrospective/RSC/depositions/lib/dictionaries/cif_core.dic
dictionary named 'cif_core.dic' version 2.4.2 last updated on
2011-04-26.

Automatic conversion script
Id: cif_fix_values 6909 2019-04-08 15:41:33Z antanas 
;
_cod_original_sg_symbol_H-M P2(1)2(1)2(1)
_cod_database_code 7237353

loop_
_symmetry_equiv_pos_as_xyz
'x, y, z'
'-x+1/2, -y, z+1/2'
'-x, y+1/2, -z+1/2'
'x+1/2, -y+1/2, -z'

loop_
_atom_site_label
_atom_site_type_symbol
_atom_site_fract_x
_atom_site_fract_y
_atom_site_fract_z
_atom_site_U_iso_or_equiv
_atom_site_adp_type
_atom_site_occupancy
_atom_site_symmetry_multiplicity
_atom_site_calc_flag
_atom_site_refinement_flags
N1 N -0.01589(16) -0.17523(14) -0.18862(5) 0.0379(3) Uani 1 1 d .
O1 O 0.15505(16) 0.08468(11) -0.31471(5) 0.0514(3) Uani 1 1 d .
B1 B 0.3546(2) -0.1189(2) -0.26251(7) 0.0419(4) Uani 1 1 d .
C1 C 0.1896(2) 0.11074(17) -0.43086(6) 0.0422(4) Uani 1 1 d .
O1S O -0.0898(2) -0.79987(16) -0.09608(6) 0.0807(6) Uani 1 1 d .
H1S H -0.0740 -0.8711 -0.1135 0.097 Uiso 1 1 d R
C1S C -0.0257(5) -0.8140(4) -0.05149(11) 0.1138(13) Uani 1 1 d .
H1SA H 0.0369 -0.7465 -0.0465 0.171 Uiso 1 1 calc R
H1SB H 0.0233 -0.8913 -0.0511 0.171 Uiso 1 1 calc R
H1SC H -0.0928 -0.8141 -0.0260 0.171 Uiso 1 1 calc R
O2 O -0.00110(15) 0.01809(12) -0.15745(5) 0.0539(4) Uani 1 1 d .
B2 B 0.4039(2) -0.2651(2) -0.17708(8) 0.0536(5) Uani 1 1 d .
N2 N 0.19282(16) -0.06407(14) -0.37118(5) 0.0393(3) Uani 1 1 d .
C2 C 0.2726(2) 0.01741(16) -0.40225(6) 0.0403(4) Uani 1 1 d .
O3 O 0.06919(14) 0.06619(12) -0.44411(5) 0.0520(3) Uani 1 1 d .
B3 B 0.2321(2) -0.3172(2) -0.17700(7) 0.0458(5) Uani 1 1 d .
C3 C 0.3568(2) -0.0595(2) -0.43872(7) 0.0547(5) Uani 1 1 d .
H3A H 0.2953 -0.1123 -0.4571 0.066 Uiso 1 1 calc R
H3B H 0.4005 -0.0033 -0.4615 0.066 Uiso 1 1 calc R
B4 B 0.1274(2) -0.19713(16) -0.19957(6) 0.0342(4) Uani 1 1 d .
O4 O 0.23463(17) 0.21111(13) -0.44167(5) 0.0611(4) Uani 1 1 d .
C4 C 0.4644(2) -0.13962(18) -0.41549(7) 0.0518(5) Uani 1 1 d .
B5 B 0.4550(2) -0.2390(2) -0.23825(8) 0.0526(5) Uani 1 1 d .
C5 C 0.4523(3) -0.2678(2) -0.41527(8) 0.0670(6) Uani 1 1 d .
H5A H 0.3756 -0.3049 -0.4290 0.080 Uiso 1 1 calc R
B6 B 0.1760(2) -0.32152(17) -0.23874(7) 0.0402(4) Uani 1 1 d .
C6 C 0.5531(4) -0.3412(2) -0.39488(9) 0.0796(8) Uani 1 1 d .
H6A H 0.5439 -0.4273 -0.3950 0.096 Uiso 1 1 calc R
B7 B 0.2704(2) -0.1601(2) -0.16281(7) 0.0429(4) Uani 1 1 d .
C7 C 0.6672(4) -0.2874(3) -0.37431(11) 0.0882(8) Uani 1 1 d .
H7A H 0.7361 -0.3371 -0.3615 0.106 Uiso 1 1 calc R
B8 B 0.3453(3) -0.3657(2) -0.22350(8) 0.0533(5) Uani 1 1 d .
C8 C 0.6783(3) -0.1615(3) -0.37295(16) 0.1018(11) Uani 1 1 d .
H8A H 0.7531 -0.1246 -0.3579 0.122 Uiso 1 1 calc R
B9 B 0.3140(2) -0.2749(2) -0.27634(7) 0.0445(5) Uani 1 1 d .
C9 C 0.5773(3) -0.0875(2) -0.39418(12) 0.0787(7) Uani 1 1 d .
H9A H 0.5868 -0.0014 -0.3939 0.094 Uiso 1 1 calc R
B10 B 0.4060(2) -0.1115(2) -0.20081(8) 0.0478(5) Uani 1 1 d .
C10 C -0.0227(2) 0.13788(19) -0.47703(7) 0.0516(5) Uani 1 1 d .
C11 C -0.1439(3) 0.0536(3) -0.48090(13) 0.0908(9) Uani 1 1 d .
H11A H -0.1159 -0.0250 -0.4941 0.136 Uiso 1 1 calc R
H11B H -0.2108 0.0906 -0.5020 0.136 Uiso 1 1 calc R
H11C H -0.1827 0.0412 -0.4491 0.136 Uiso 1 1 calc R
C12 C 0.0464(3) 0.1538(3) -0.52612(7) 0.0757(7) Uani 1 1 d .
H12A H 0.1188 0.2135 -0.5233 0.114 Uiso 1 1 calc R
H12B H -0.0191 0.1825 -0.5496 0.114 Uiso 1 1 calc R
H12C H 0.0832 0.0755 -0.5366 0.114 Uiso 1 1 calc R
C13 C -0.0582(3) 0.2617(3) -0.45428(8) 0.0738(7) Uani 1 1 d .
H13A H 0.0203 0.3151 -0.4551 0.111 Uiso 1 1 calc R
H13B H -0.0861 0.2492 -0.4211 0.111 Uiso 1 1 calc R
H13C H -0.1314 0.2995 -0.4722 0.111 Uiso 1 1 calc R
C14 C 0.14447(18) -0.02376(15) -0.32853(6) 0.0373(4) Uani 1 1 d .
C15 C 0.08358(18) -0.12330(17) -0.29581(6) 0.0392(4) Uani 1 1 d .
H15A H 0.0495 -0.1910 -0.3157 0.047 Uiso 1 1 calc R
H15B H 0.0072 -0.0886 -0.2779 0.047 Uiso 1 1 calc R
C16 C 0.18896(17) -0.17350(14) -0.25991(5) 0.0340(3) Uani 1 1 d .
C17 C 0.24157(17) -0.08316(16) -0.21618(5) 0.0357(3) Uani 1 1 d .
C18 C -0.06992(19) -0.07473(16) -0.16603(6) 0.0399(4) Uani 1 1 d .
C19 C -0.2178(2) -0.0837(2) -0.15293(9) 0.0597(5) Uani 1 1 d .
H19A H -0.2511 -0.0031 -0.1437 0.090 Uiso 1 1 calc R
H19B H -0.2288 -0.1403 -0.1261 0.090 Uiso 1 1 calc R
H19C H -0.2685 -0.1136 -0.1805 0.090 Uiso 1 1 calc R
H2A H 0.332(2) 0.0653(19) -0.3808(7) 0.044(5) Uiso 1 1 d .
H6 H 0.092(2) -0.375(2) -0.2525(8) 0.054(6) Uiso 1 1 d .
H9 H 0.316(2) -0.2977(19) -0.3133(7) 0.047(5) Uiso 1 1 d .
H3 H 0.181(2) -0.381(2) -0.1487(8) 0.051(6) Uiso 1 1 d .
H1 H 0.377(2) -0.0481(18) -0.2907(7) 0.045(5) Uiso 1 1 d .
H10 H 0.465(3) -0.035(3) -0.1918(10) 0.083(8) Uiso 1 1 d .
H17 H 0.208(2) -0.005(2) -0.2179(7) 0.038(5) Uiso 1 1 d .
H8 H 0.376(3) -0.473(2) -0.2278(9) 0.063(7) Uiso 1 1 d .
H2 H 0.172(2) -0.136(2) -0.3810(8) 0.045(5) Uiso 1 1 d .
H5 H 0.559(3) -0.253(2) -0.2501(8) 0.064(7) Uiso 1 1 d .
H7 H 0.243(2) -0.115(2) -0.1293(8) 0.049(5) Uiso 1 1 d .
H2B H 0.480(3) -0.293(3) -0.1501(11) 0.091(9) Uiso 1 1 d .
H1A H -0.067(2) -0.234(2) -0.1912(8) 0.050(6) Uiso 1 1 d .

loop_
_atom_site_aniso_label
_atom_site_aniso_U_11
_atom_site_aniso_U_22
_atom_site_aniso_U_33
_atom_site_aniso_U_23
_atom_site_aniso_U_13
_atom_site_aniso_U_12
N1 0.0362(8) 0.0331(7) 0.0443(7) -0.0020(6) 0.0069(6) -0.0027(7)
O1 0.0560(8) 0.0372(6) 0.0610(7) -0.0040(5) 0.0082(6) 0.0061(6)
B1 0.0315(10) 0.0507(10) 0.0435(9) 0.0017(8) 0.0046(8) -0.0004(9)
C1 0.0474(10) 0.0416(9) 0.0377(7) 0.0049(6) 0.0035(7) -0.0009(8)
O1S 0.1174(16) 0.0611(9) 0.0635(8) -0.0118(7) -0.0173(9) 0.0395(10)
C1S 0.144(3) 0.124(3) 0.0735(17) -0.0102(18) -0.029(2) 0.032(3)
O2 0.0530(8) 0.0394(7) 0.0694(8) -0.0119(6) 0.0087(6) 0.0023(7)
B2 0.0447(12) 0.0662(14) 0.0498(11) 0.0105(10) -0.0029(9) 0.0138(12)
N2 0.0479(9) 0.0361(7) 0.0339(6) 0.0028(5) 0.0020(6) -0.0037(7)
C2 0.0438(10) 0.0406(8) 0.0366(8) 0.0050(6) 0.0032(7) -0.0035(8)
O3 0.0477(8) 0.0479(7) 0.0602(7) 0.0151(6) -0.0082(6) -0.0025(7)
B3 0.0498(12) 0.0429(10) 0.0446(10) 0.0069(8) 0.0045(8) 0.0100(10)
C3 0.0605(12) 0.0597(11) 0.0438(8) 0.0045(8) 0.0126(9) 0.0082(11)
B4 0.0369(10) 0.0305(8) 0.0353(8) 0.0003(6) 0.0041(7) -0.0012(8)
O4 0.0676(10) 0.0490(8) 0.0666(8) 0.0213(6) -0.0041(7) -0.0094(8)
C4 0.0570(12) 0.0468(10) 0.0515(9) 0.0021(8) 0.0151(8) 0.0058(10)
B5 0.0351(11) 0.0667(13) 0.0560(11) 0.0044(10) 0.0046(9) 0.0100(11)
C5 0.0871(18) 0.0510(11) 0.0629(12) -0.0042(9) 0.0085(11) -0.0008(13)
B6 0.0453(11) 0.0320(8) 0.0433(8) -0.0026(7) 0.0068(8) 0.0028(9)
C6 0.113(2) 0.0479(11) 0.0779(14) 0.0066(10) 0.0122(15) 0.0177(15)
B7 0.0433(11) 0.0487(10) 0.0367(8) 0.0024(8) -0.0035(8) -0.0005(9)
C7 0.091(2) 0.0731(16) 0.1006(18) 0.0128(15) 0.0020(17) 0.0307(17)
B8 0.0535(13) 0.0488(11) 0.0577(11) 0.0031(9) 0.0089(10) 0.0170(12)
C8 0.0685(18) 0.0767(17) 0.160(3) 0.0014(19) -0.025(2) 0.0130(17)
B9 0.0419(11) 0.0483(11) 0.0434(9) -0.0029(8) 0.0097(8) 0.0071(10)
C9 0.0581(15) 0.0494(12) 0.129(2) -0.0003(13) -0.0068(14) 0.0027(12)
B10 0.0353(11) 0.0594(12) 0.0486(10) 0.0010(9) -0.0047(8) -0.0043(10)
C10 0.0500(11) 0.0583(11) 0.0465(9) 0.0093(8) -0.0053(8) 0.0061(10)
C11 0.0624(16) 0.0933(19) 0.117(2) 0.0315(17) -0.0305(16) -0.0147(16)
C12 0.0784(17) 0.1065(19) 0.0422(9) 0.0038(11) 0.0005(10) 0.0165(16)
C13 0.0825(17) 0.0773(15) 0.0616(12) 0.0014(10) 0.0003(11) 0.0308(14)
C14 0.0334(9) 0.0388(8) 0.0399(8) 0.0038(6) -0.0018(7) 0.0036(7)
C15 0.0342(9) 0.0471(9) 0.0364(7) 0.0043(6) -0.0008(6) -0.0001(8)
C16 0.0336(8) 0.0343(7) 0.0341(7) -0.0003(6) 0.0016(6) -0.0012(7)
C17 0.0332(8) 0.0353(8) 0.0387(7) -0.0009(6) 0.0008(6) -0.0022(8)
C18 0.0414(9) 0.0376(8) 0.0408(7) 0.0054(7) 0.0046(7) 0.0079(8)
C19 0.0426(11) 0.0590(12) 0.0776(12) 0.0060(10) 0.0156(9) 0.0100(10)

loop_
_atom_type_symbol
_atom_type_description
_atom_type_scat_dispersion_real
_atom_type_scat_dispersion_imag
_atom_type_scat_source
C C 0.0181 0.0091 'International Tables Vol C Tables 4.2.6.8 and 6.1.1.4'
H H 0.0000 0.0000 'International Tables Vol C Tables 4.2.6.8 and 6.1.1.4'
B B 0.0090 0.0039 'International Tables Vol C Tables 4.2.6.8 and 6.1.1.4'
N N 0.0311 0.0180 'International Tables Vol C Tables 4.2.6.8 and 6.1.1.4'
O O 0.0492 0.0322 'International Tables Vol C Tables 4.2.6.8 and 6.1.1.4'

loop_
_geom_angle_atom_site_label_1
_geom_angle_atom_site_label_2
_geom_angle_atom_site_label_3
_geom_angle
C18 N1 B4 126.94(16)
C18 N1 H1A 114.9(16)
B4 N1 H1A 117.0(16)
C16 B1 C17 56.18(10)
C16 B1 B5 105.11(15)
C17 B1 B5 104.11(14)
C16 B1 B9 58.26(11)
C17 B1 B9 102.98(14)
B5 B1 B9 60.55(13)
C16 B1 B10 104.07(13)
C17 B1 B10 57.90(11)
B5 B1 B10 60.67(13)
B9 B1 B10 108.20(15)
C16 B1 H1 116.7(11)
C17 B1 H1 119.2(11)
B5 B1 H1 131.3(11)
B9 B1 H1 123.2(10)
B10 B1 H1 125.6(11)
O4 C1 O3 125.70(17)
O4 C1 C2 121.75(18)
O3 C1 C2 112.45(15)
C1S O1S H1S 107.0
O1S C1S H1SA 109.5
O1S C1S H1SB 109.5
H1SA C1S H1SB 109.5
O1S C1S H1SC 109.5
H1SA C1S H1SC 109.5
H1SB C1S H1SC 109.5
B8 B2 B7 108.05(16)
B8 B2 B5 60.44(14)
B7 B2 B5 108.47(15)
B8 B2 B3 59.97(13)
B7 B2 B3 60.03(12)
B5 B2 B3 108.61(16)
B8 B2 B10 108.00(15)
B7 B2 B10 59.78(13)
B5 B2 B10 60.17(13)
B3 B2 B10 107.76(15)
B8 B2 H2B 122.8(16)
B7 B2 H2B 122.0(16)
B5 B2 H2B 119.3(16)
B3 B2 H2B 124.1(16)
B10 B2 H2B 119.7(16)
C14 N2 C2 120.66(15)
C14 N2 H2 119.4(15)
C2 N2 H2 119.8(15)
N2 C2 C1 114.57(16)
N2 C2 C3 110.24(16)
C1 C2 C3 107.93(14)
N2 C2 H2A 106.7(12)
C1 C2 H2A 106.5(12)
C3 C2 H2A 110.8(12)
C1 O3 C10 121.15(15)
B4 B3 B8 109.15(14)
B4 B3 B7 60.14(11)
B8 B3 B7 107.85(16)
B4 B3 B2 108.71(15)
B8 B3 B2 59.82(14)
B7 B3 B2 59.93(13)
B4 B3 B6 60.36(10)
B8 B3 B6 60.01(13)
B7 B3 B6 107.40(13)
B2 B3 B6 107.45(15)
B4 B3 H3 114.8(11)
B8 B3 H3 125.7(11)
B7 B3 H3 120.8(11)
B2 B3 H3 127.1(11)
B6 B3 H3 119.4(11)
C4 C3 C2 114.11(16)
C4 C3 H3A 108.7
C2 C3 H3A 108.7
C4 C3 H3B 108.7
C2 C3 H3B 108.7
H3A C3 H3B 107.6
N1 B4 C17 124.52(14)
N1 B4 B3 127.44(15)
C17 B4 B3 103.70(15)
N1 B4 B7 127.54(14)
C17 B4 B7 58.44(10)
B3 B4 B7 60.29(12)
N1 B4 C16 119.71(14)
C17 B4 C16 55.38(9)
B3 B4 C16 103.55(13)
B7 B4 C16 103.27(13)
N1 B4 B6 120.26(15)
C17 B4 B6 101.63(13)
B3 B4 B6 60.38(11)
B7 B4 B6 107.53(15)
C16 B4 B6 57.01(9)
C9 C4 C5 118.4(2)
C9 C4 C3 120.81(19)
C5 C4 C3 120.8(2)
B1 B5 B2 108.47(16)
B1 B5 B9 60.03(12)
B2 B5 B9 107.61(17)
B1 B5 B10 60.01(12)
B2 B5 B10 59.96(14)
B9 B5 B10 107.28(16)
B1 B5 B8 108.11(16)
B2 B5 B8 59.59(14)
B9 B5 B8 59.85(13)
B10 B5 B8 107.17(16)
B1 B5 H5 121.1(13)
B2 B5 H5 122.0(13)
B9 B5 H5 121.7(13)
B10 B5 H5 122.4(13)
B8 B5 H5 122.1(14)
C6 C5 C4 120.6(3)
C6 C5 H5A 119.7
C4 C5 H5A 119.7
C16 B6 B9 58.62(11)
C16 B6 B8 105.15(15)
B9 B6 B8 60.01(13)
C16 B6 B4 61.48(9)
B9 B6 B4 110.03(14)
B8 B6 B4 107.98(15)
C16 B6 B3 106.10(13)
B9 B6 B3 108.10(16)
B8 B6 B3 59.67(12)
B4 B6 B3 59.26(11)
C16 B6 H6 116.2(12)
B9 B6 H6 122.2(11)
B8 B6 H6 130.9(12)
B4 B6 H6 114.3(11)
B3 B6 H6 125.7(12)
C7 C6 C5 120.3(2)
C7 C6 H6A 119.8
C5 C6 H6A 119.8
C17 B7 B10 58.31(11)
C17 B7 B4 59.30(10)
B10 B7 B4 108.96(14)
C17 B7 B2 103.99(14)
B10 B7 B2 60.21(13)
B4 B7 B2 108.34(15)
C17 B7 B3 103.80(13)
B10 B7 B3 108.11(16)
B4 B7 B3 59.57(11)
B2 B7 B3 60.05(14)
C17 B7 H7 118.3(11)
B10 B7 H7 123.9(12)
B4 B7 H7 113.1(12)
B2 B7 H7 131.4(12)
B3 B7 H7 124.5(11)
C8 C7 C6 119.6(3)
C8 C7 H7A 120.2
C6 C7 H7A 120.2
B2 B8 B3 60.22(13)
B2 B8 B9 107.93(17)
B3 B8 B9 108.53(15)
B2 B8 B6 108.01(15)
B3 B8 B6 60.32(12)
B9 B8 B6 59.91(12)
B2 B8 B5 59.97(13)
B3 B8 B5 108.44(16)
B9 B8 B5 59.88(13)
B6 B8 B5 107.78(15)
B2 B8 H8 125.3(12)
B3 B8 H8 120.9(12)
B9 B8 H8 119.6(11)
B6 B8 H8 118.1(12)
B5 B8 H8 124.1(12)
C7 C8 C9 120.0(3)
C7 C8 H8A 120.0
C9 C8 H8A 120.0
C16 B9 B1 59.74(11)
C16 B9 B6 58.53(10)
B1 B9 B6 108.40(13)
C16 B9 B8 105.14(13)
B1 B9 B8 107.96(15)
B6 B9 B8 60.08(13)
C16 B9 B5 105.38(15)
B1 B9 B5 59.43(13)
B6 B9 B5 108.22(14)
B8 B9 B5 60.27(14)
C16 B9 H9 114.7(12)
B1 B9 H9 115.4(11)
B6 B9 H9 120.7(12)
B8 B9 H9 131.5(11)
B5 B9 H9 127.7(12)
C4 C9 C8 121.1(2)
C4 C9 H9A 119.5
C8 C9 H9A 119.5
C17 B10 B7 59.00(11)
C17 B10 B1 59.91(10)
B7 B10 B1 109.73(15)
C17 B10 B2 104.37(16)
B7 B10 B2 60.02(13)
B1 B10 B2 107.85(16)
C17 B10 B5 104.62(15)
B7 B10 B5 108.42(17)
B1 B10 B5 59.32(12)
B2 B10 B5 59.87(13)
C17 B10 H10 116.6(16)
B7 B10 H10 120.9(15)
B1 B10 H10 115.0(15)
B2 B10 H10 131.1(15)
B5 B10 H10 126.8(16)
O3 C10 C11 102.06(17)
O3 C10 C13 110.17(16)
C11 C10 C13 112.3(2)
O3 C10 C12 109.10(18)
C11 C10 C12 111.0(2)
C13 C10 C12 111.7(2)
C10 C11 H11A 109.5
C10 C11 H11B 109.5
H11A C11 H11B 109.5
C10 C11 H11C 109.5
H11A C11 H11C 109.5
H11B C11 H11C 109.5
C10 C12 H12A 109.5
C10 C12 H12B 109.5
H12A C12 H12B 109.5
C10 C12 H12C 109.5
H12A C12 H12C 109.5
H12B C12 H12C 109.5
C10 C13 H13A 109.5
C10 C13 H13B 109.5
H13A C13 H13B 109.5
C10 C13 H13C 109.5
H13A C13 H13C 109.5
H13B C13 H13C 109.5
O1 C14 N2 123.23(16)
O1 C14 C15 121.25(16)
N2 C14 C15 115.37(15)
C14 C15 C16 111.41(14)
C14 C15 H15A 109.3
C16 C15 H15A 109.3
C14 C15 H15B 109.3
C16 C15 H15B 109.3
H15A C15 H15B 108.0
C15 C16 C17 118.62(13)
C15 C16 B6 120.10(14)
C17 C16 B6 109.32(13)
C15 C16 B9 122.90(13)
C17 C16 B9 110.49(13)
B6 C16 B9 62.85(12)
C15 C16 B1 119.26(13)
C17 C16 B1 61.96(10)
B6 C16 B1 113.76(14)
B9 C16 B1 62.00(12)
C15 C16 B4 114.94(13)
C17 C16 B4 60.46(10)
B6 C16 B4 61.52(9)
B9 C16 B4 113.50(12)
B1 C16 B4 113.90(12)
C16 C17 B10 112.17(14)
C16 C17 B7 113.31(14)
B10 C17 B7 62.69(12)
C16 C17 B4 64.16(10)
B10 C17 B4 115.09(14)
B7 C17 B4 62.26(11)
C16 C17 B1 61.86(11)
B10 C17 B1 62.19(11)
B7 C17 B1 114.67(14)
B4 C17 B1 116.92(13)
C16 C17 H17 113.6(12)
B10 C17 H17 122.0(12)
B7 C17 H17 123.8(12)
B4 C17 H17 115.9(12)
B1 C17 H17 113.8(12)
O2 C18 N1 121.49(17)
O2 C18 C19 122.59(17)
N1 C18 C19 115.92(18)
C18 C19 H19A 109.5
C18 C19 H19B 109.5
H19A C19 H19B 109.5
C18 C19 H19C 109.5
H19A C19 H19C 109.5
H19B C19 H19C 109.5

loop_
_geom_bond_atom_site_label_1
_geom_bond_atom_site_label_2
_geom_bond_distance
N1 C18 1.354(2)
N1 B4 1.455(3)
N1 H1A 0.81(3)
O1 C14 1.231(2)
B1 C16 1.727(3)
B1 C17 1.729(2)
B1 B5 1.755(3)
B1 B9 1.766(3)
B1 B10 1.767(3)
B1 H1 1.11(2)
C1 O4 1.203(2)
C1 O3 1.324(2)
C1 C2 1.512(3)
O1S C1S 1.384(3)
O1S H1S 0.9168
C1S H1SA 0.9600
C1S H1SB 0.9600
C1S H1SC 0.9600
O2 C18 1.227(2)
B2 B8 1.767(4)
B2 B7 1.772(3)
B2 B5 1.774(3)
B2 B3 1.774(4)
B2 B10 1.775(3)
B2 H2B 1.09(3)
N2 C14 1.335(2)
N2 C2 1.451(2)
N2 H2 0.84(2)
C2 C3 1.538(3)
C2 H2A 0.98(2)
O3 C10 1.490(2)
B3 B4 1.761(3)
B3 B8 1.769(3)
B3 B7 1.774(3)
B3 B6 1.781(3)
B3 H3 1.15(2)
C3 C4 1.503(3)
C3 H3A 0.9700
C3 H3B 0.9700
B4 C17 1.721(2)
B4 B7 1.771(3)
B4 C16 1.780(2)
B4 B6 1.781(2)
C4 C9 1.371(4)
C4 C5 1.383(3)
B5 B9 1.775(3)
B5 B10 1.779(3)
B5 B8 1.782(4)
B5 H5 1.08(3)
C5 C6 1.383(4)
C5 H5A 0.9300
B6 C16 1.699(2)
B6 B9 1.773(3)
B6 B8 1.776(3)
B6 H6 1.08(2)
C6 C7 1.379(5)
C6 H6A 0.9300
B7 C17 1.705(2)
B7 B10 1.768(3)
B7 H7 1.08(2)
C7 C8 1.360(4)
C7 H7A 0.9300
B8 B9 1.775(3)
B8 H8 1.20(2)
C8 C9 1.397(4)
C8 H8A 0.9300
B9 C16 1.701(3)
B9 H9 1.04(2)
C9 H9A 0.9300
B10 C17 1.693(3)
B10 H10 1.04(3)
C10 C11 1.498(4)
C10 C13 1.512(3)
C10 C12 1.517(3)
C11 H11A 0.9600
C11 H11B 0.9600
C11 H11C 0.9600
C12 H12A 0.9600
C12 H12B 0.9600
C12 H12C 0.9600
C13 H13A 0.9600
C13 H13B 0.9600
C13 H13C 0.9600
C14 C15 1.519(2)
C15 C16 1.525(2)
C15 H15A 0.9700
C15 H15B 0.9700
C16 C17 1.628(2)
C17 H17 0.91(2)
C18 C19 1.496(3)
C19 H19A 0.9600
C19 H19B 0.9600
C19 H19C 0.9600

loop_
_geom_torsion_atom_site_label_1
_geom_torsion_atom_site_label_2
_geom_torsion_atom_site_label_3
_geom_torsion_atom_site_label_4
_geom_torsion
C14 N2 C2 C1 -77.9(2)
C14 N2 C2 C3 160.10(16)
O4 C1 C2 N2 149.35(17)
O3 C1 C2 N2 -34.1(2)
O4 C1 C2 C3 -87.4(2)
O3 C1 C2 C3 89.13(19)
O4 C1 O3 C10 2.9(3)
C2 C1 O3 C10 -173.45(15)
B8 B2 B3 B4 -101.76(15)
B7 B2 B3 B4 36.54(13)
B5 B2 B3 B4 -64.5(2)
B10 B2 B3 B4 -0.82(19)
B7 B2 B3 B8 138.30(15)
B5 B2 B3 B8 37.25(16)
B10 B2 B3 B8 100.94(16)
B8 B2 B3 B7 -138.30(15)
B5 B2 B3 B7 -101.05(17)
B10 B2 B3 B7 -37.36(14)
B8 B2 B3 B6 -37.92(14)
B7 B2 B3 B6 100.38(14)
B5 B2 B3 B6 -0.7(2)
B10 B2 B3 B6 63.02(18)
N2 C2 C3 C4 -65.3(2)
C1 C2 C3 C4 168.91(17)
C18 N1 B4 C17 -35.8(2)
C18 N1 B4 B3 116.86(19)
C18 N1 B4 B7 38.3(2)
C18 N1 B4 C16 -102.17(19)
C18 N1 B4 B6 -169.04(14)
B8 B3 B4 N1 143.41(18)
B7 B3 B4 N1 -116.52(19)
B2 B3 B4 N1 -152.97(16)
B6 B3 B4 N1 107.15(19)
B8 B3 B4 C17 -59.48(18)
B7 B3 B4 C17 40.59(12)
B2 B3 B4 C17 4.14(17)
B6 B3 B4 C17 -95.74(13)
B8 B3 B4 B7 -100.07(18)
B2 B3 B4 B7 -36.45(14)
B6 B3 B4 B7 -136.33(15)
B8 B3 B4 C16 -2.36(19)
B7 B3 B4 C16 97.71(14)
B2 B3 B4 C16 61.26(16)
B6 B3 B4 C16 -38.62(12)
B8 B3 B4 B6 36.26(15)
B7 B3 B4 B6 136.33(15)
B2 B3 B4 B6 99.88(16)
C2 C3 C4 C9 -69.5(3)
C2 C3 C4 C5 110.8(2)
C16 B1 B5 B2 -61.22(19)
C17 B1 B5 B2 -3.0(2)
B9 B1 B5 B2 -100.12(18)
B10 B1 B5 B2 36.66(16)
C16 B1 B5 B9 38.89(12)
C17 B1 B5 B9 97.12(14)
B10 B1 B5 B9 136.78(15)
C16 B1 B5 B10 -97.89(14)
C17 B1 B5 B10 -39.66(14)
B9 B1 B5 B10 -136.78(15)
C16 B1 B5 B8 1.90(19)
C17 B1 B5 B8 60.12(18)
B9 B1 B5 B8 -37.00(14)
B10 B1 B5 B8 99.78(17)
B8 B2 B5 B1 100.60(18)
B7 B2 B5 B1 -0.1(2)
B3 B2 B5 B1 63.6(2)
B10 B2 B5 B1 -36.68(16)
B8 B2 B5 B9 37.13(16)
B7 B2 B5 B9 -63.6(2)
B3 B2 B5 B9 0.1(2)
B10 B2 B5 B9 -100.16(17)
B8 B2 B5 B10 137.29(17)
B7 B2 B5 B10 36.56(16)
B3 B2 B5 B10 100.24(17)
B7 B2 B5 B8 -100.73(18)
B3 B2 B5 B8 -37.05(16)
B10 B2 B5 B8 -137.29(17)
C9 C4 C5 C6 -1.3(4)
C3 C4 C5 C6 178.5(2)
N1 B4 B6 C16 107.78(16)
C17 B4 B6 C16 -34.39(11)
B3 B4 B6 C16 -133.67(15)
B7 B4 B6 C16 -94.70(14)
N1 B4 B6 B9 141.79(16)
C17 B4 B6 B9 -0.39(18)
B3 B4 B6 B9 -99.66(17)
B7 B4 B6 B9 -60.69(17)
C16 B4 B6 B9 34.01(13)
N1 B4 B6 B8 -154.38(15)
C17 B4 B6 B8 63.45(16)
B3 B4 B6 B8 -35.83(14)
B7 B4 B6 B8 3.14(17)
C16 B4 B6 B8 97.84(15)
N1 B4 B6 B3 -118.55(18)
C17 B4 B6 B3 99.28(15)
B7 B4 B6 B3 38.97(13)
C16 B4 B6 B3 133.67(15)
B4 B3 B6 C16 41.41(13)
B8 B3 B6 C16 -98.41(16)
B7 B3 B6 C16 2.54(19)
B2 B3 B6 C16 -60.59(18)
B4 B3 B6 B9 103.00(15)
B8 B3 B6 B9 -36.83(14)
B7 B3 B6 B9 64.13(18)
B2 B3 B6 B9 1.00(19)
B4 B3 B6 B8 139.83(16)
B7 B3 B6 B8 100.96(17)
B2 B3 B6 B8 37.83(15)
B8 B3 B6 B4 -139.83(16)
B7 B3 B6 B4 -38.87(14)
B2 B3 B6 B4 -102.00(16)
C4 C5 C6 C7 0.2(4)
N1 B4 B7 C17 -111.51(18)
B3 B4 B7 C17 132.11(14)
C16 B4 B7 C17 33.91(11)
B6 B4 B7 C17 93.10(13)
N1 B4 B7 B10 -143.29(18)
C17 B4 B7 B10 -31.78(14)
B3 B4 B7 B10 100.33(17)
C16 B4 B7 B10 2.13(18)
B6 B4 B7 B10 61.32(18)
N1 B4 B7 B2 152.79(16)
C17 B4 B7 B2 -95.70(15)
B3 B4 B7 B2 36.41(14)
C16 B4 B7 B2 -61.79(16)
B6 B4 B7 B2 -2.60(18)
N1 B4 B7 B3 116.37(19)
C17 B4 B7 B3 -132.11(14)
C16 B4 B7 B3 -98.20(13)
B6 B4 B7 B3 -39.02(12)
B8 B2 B7 C17 -60.78(19)
B5 B2 B7 C17 3.2(2)
B3 B2 B7 C17 -98.06(14)
B10 B2 B7 C17 39.96(13)
B8 B2 B7 B10 -100.74(16)
B5 B2 B7 B10 -36.73(16)
B3 B2 B7 B10 -138.02(15)
B8 B2 B7 B4 1.1(2)
B5 B2 B7 B4 65.1(2)
B3 B2 B7 B4 -36.21(13)
B10 B2 B7 B4 101.81(15)
B8 B2 B7 B3 37.28(14)
B5 B2 B7 B3 101.29(18)
B10 B2 B7 B3 138.02(15)
B4 B3 B7 C17 -41.06(12)
B8 B3 B7 C17 61.21(19)
B2 B3 B7 C17 98.38(15)
B6 B3 B7 C17 -2.09(19)
B4 B3 B7 B10 -101.80(15)
B8 B3 B7 B10 0.47(19)
B2 B3 B7 B10 37.64(13)
B6 B3 B7 B10 -62.82(19)
B8 B3 B7 B4 102.27(16)
B2 B3 B7 B4 139.44(14)
B6 B3 B7 B4 38.97(14)
B4 B3 B7 B2 -139.44(14)
B8 B3 B7 B2 -37.17(15)
B6 B3 B7 B2 -100.47(16)
C5 C6 C7 C8 1.8(5)
B7 B2 B8 B3 -37.31(14)
B5 B2 B8 B3 -138.74(16)
B10 B2 B8 B3 -100.52(17)
B7 B2 B8 B9 64.2(2)
B5 B2 B8 B9 -37.22(16)
B3 B2 B8 B9 101.52(17)
B10 B2 B8 B9 1.0(2)
B7 B2 B8 B6 0.9(2)
B5 B2 B8 B6 -100.55(16)
B3 B2 B8 B6 38.19(14)
B10 B2 B8 B6 -62.3(2)
B7 B2 B8 B5 101.43(17)
B3 B2 B8 B5 138.74(16)
B10 B2 B8 B5 38.22(15)
B4 B3 B8 B2 101.00(17)
B7 B3 B8 B2 37.22(15)
B6 B3 B8 B2 137.40(16)
B4 B3 B8 B9 0.5(2)
B7 B3 B8 B9 -63.3(2)
B2 B3 B8 B9 -100.51(19)
B6 B3 B8 B9 36.90(15)
B4 B3 B8 B6 -36.41(14)
B7 B3 B8 B6 -100.19(15)
B2 B3 B8 B6 -137.40(16)
B4 B3 B8 B5 64.0(2)
B7 B3 B8 B5 0.2(2)
B2 B3 B8 B5 -37.00(15)
B6 B3 B8 B5 100.40(16)
C16 B6 B8 B2 61.90(18)
B9 B6 B8 B2 100.71(17)
B4 B6 B8 B2 -2.50(19)
B3 B6 B8 B2 -38.15(15)
C16 B6 B8 B3 100.04(14)
B9 B6 B8 B3 138.86(16)
B4 B6 B8 B3 35.65(13)
C16 B6 B8 B9 -38.82(13)
B4 B6 B8 B9 -103.21(15)
B3 B6 B8 B9 -138.86(16)
C16 B6 B8 B5 -1.46(18)
B9 B6 B8 B5 37.35(14)
B4 B6 B8 B5 -65.85(18)
B3 B6 B8 B5 -101.51(17)
B1 B5 B8 B2 -101.22(17)
B9 B5 B8 B2 -138.29(17)
B10 B5 B8 B2 -37.92(15)
B1 B5 B8 B3 -64.1(2)
B2 B5 B8 B3 37.11(15)
B9 B5 B8 B3 -101.18(17)
B10 B5 B8 B3 -0.8(2)
B1 B5 B8 B9 37.08(14)
B2 B5 B8 B9 138.29(17)
B10 B5 B8 B9 100.37(17)
B1 B5 B8 B6 -0.3(2)
B2 B5 B8 B6 100.93(17)
B9 B5 B8 B6 -37.37(14)
B10 B5 B8 B6 63.01(19)
C6 C7 C8 C9 -2.7(6)
C17 B1 B9 C16 35.49(11)
B5 B1 B9 C16 134.54(14)
B10 B1 B9 C16 95.60(14)
C16 B1 B9 B6 -33.80(13)
C17 B1 B9 B6 1.69(18)
B5 B1 B9 B6 100.73(16)
B10 B1 B9 B6 61.80(18)
C16 B1 B9 B8 -97.39(15)
C17 B1 B9 B8 -61.90(18)
B5 B1 B9 B8 37.14(15)
B10 B1 B9 B8 -1.8(2)
C16 B1 B9 B5 -134.54(14)
C17 B1 B9 B5 -99.04(15)
B10 B1 B9 B5 -38.93(14)
B8 B6 B9 C16 -134.87(15)
B4 B6 B9 C16 -35.14(13)
B3 B6 B9 C16 -98.19(14)
C16 B6 B9 B1 34.29(13)
B8 B6 B9 B1 -100.58(17)
B4 B6 B9 B1 -0.9(2)
B3 B6 B9 B1 -63.90(17)
C16 B6 B9 B8 134.87(15)
B4 B6 B9 B8 99.73(16)
B3 B6 B9 B8 36.68(14)
C16 B6 B9 B5 97.23(16)
B8 B6 B9 B5 -37.63(15)
B4 B6 B9 B5 62.09(19)
B3 B6 B9 B5 -0.95(19)
B2 B8 B9 C16 -62.1(2)
B3 B8 B9 C16 1.7(2)
B6 B8 B9 C16 38.77(13)
B5 B8 B9 C16 -99.32(16)
B2 B8 B9 B1 0.5(2)
B3 B8 B9 B1 64.2(2)
B6 B8 B9 B1 101.32(15)
B5 B8 B9 B1 -36.78(14)
B2 B8 B9 B6 -100.83(17)
B3 B8 B9 B6 -37.07(15)
B5 B8 B9 B6 -138.09(15)
B2 B8 B9 B5 37.26(16)
B3 B8 B9 B5 101.02(18)
B6 B8 B9 B5 138.09(15)
B1 B5 B9 C16 -39.68(13)
B2 B5 B9 C16 61.89(19)
B10 B5 B9 C16 -1.28(19)
B8 B5 B9 C16 98.91(15)
B2 B5 B9 B1 101.57(17)
B10 B5 B9 B1 38.40(14)
B8 B5 B9 B1 138.59(15)
B1 B5 B9 B6 -101.04(15)
B2 B5 B9 B6 0.5(2)
B10 B5 B9 B6 -62.64(19)
B8 B5 B9 B6 37.55(14)
B1 B5 B9 B8 -138.59(15)
B2 B5 B9 B8 -37.01(16)
B10 B5 B9 B8 -100.19(17)
C5 C4 C9 C8 0.4(4)
C3 C4 C9 C8 -179.4(3)
C7 C8 C9 C4 1.7(6)
B4 B7 B10 C17 32.15(14)
B2 B7 B10 C17 132.91(15)
B3 B7 B10 C17 95.34(15)
C17 B7 B10 B1 -33.19(14)
B4 B7 B10 B1 -1.0(2)
B2 B7 B10 B1 99.73(18)
B3 B7 B10 B1 62.16(19)
C17 B7 B10 B2 -132.91(15)
B4 B7 B10 B2 -100.76(16)
B3 B7 B10 B2 -37.57(14)
C17 B7 B10 B5 -96.33(16)
B4 B7 B10 B5 -64.17(18)
B2 B7 B10 B5 36.59(15)
B3 B7 B10 B5 -0.98(19)
C16 B1 B10 C17 -33.42(13)
B5 B1 B10 C17 -133.06(16)
B9 B1 B10 C17 -94.18(15)
C16 B1 B10 B7 -0.6(2)
C17 B1 B10 B7 32.84(14)
B5 B1 B10 B7 -100.22(19)
B9 B1 B10 B7 -61.3(2)
C16 B1 B10 B2 63.16(18)
C17 B1 B10 B2 96.59(16)
B5 B1 B10 B2 -36.47(15)
B9 B1 B10 B2 2.4(2)
C16 B1 B10 B5 99.64(16)
C17 B1 B10 B5 133.06(16)
B9 B1 B10 B5 38.88(15)
B8 B2 B10 C17 60.43(19)
B7 B2 B10 C17 -40.39(13)
B5 B2 B10 C17 98.77(15)
B3 B2 B10 C17 -2.92(19)
B8 B2 B10 B7 100.82(18)
B5 B2 B10 B7 139.17(16)
B3 B2 B10 B7 37.47(14)
B8 B2 B10 B1 -2.1(2)
B7 B2 B10 B1 -102.93(16)
B5 B2 B10 B1 36.24(15)
B3 B2 B10 B1 -65.46(19)
B8 B2 B10 B5 -38.34(16)
B7 B2 B10 B5 -139.17(16)
B3 B2 B10 B5 -101.69(17)
B1 B5 B10 C17 40.79(13)
B2 B5 B10 C17 -98.34(16)
B9 B5 B10 C17 2.4(2)
B8 B5 B10 C17 -60.59(18)
B1 B5 B10 B7 102.49(16)
B2 B5 B10 B7 -36.65(15)
B9 B5 B10 B7 64.08(19)
B8 B5 B10 B7 1.1(2)
B2 B5 B10 B1 -139.14(17)
B9 B5 B10 B1 -38.41(14)
B8 B5 B10 B1 -101.38(17)
B1 B5 B10 B2 139.14(17)
B9 B5 B10 B2 100.73(18)
B8 B5 B10 B2 37.76(16)
C1 O3 C10 C11 -179.2(2)
C1 O3 C10 C13 -59.7(2)
C1 O3 C10 C12 63.3(2)
C2 N2 C14 O1 5.5(3)
C2 N2 C14 C15 -170.12(15)
O1 C14 C15 C16 -82.1(2)
N2 C14 C15 C16 93.71(18)
C14 C15 C16 C17 69.64(19)
C14 C15 C16 B6 -151.59(14)
C14 C15 C16 B9 -76.3(2)
C14 C15 C16 B1 -2.4(2)
C14 C15 C16 B4 138.18(14)
B9 B6 C16 C15 114.10(16)
B8 B6 C16 C15 153.59(15)
B4 B6 C16 C15 -103.89(16)
B3 B6 C16 C15 -144.21(16)
B9 B6 C16 C17 -103.71(14)
B8 B6 C16 C17 -64.22(16)
B4 B6 C16 C17 38.30(13)
B3 B6 C16 C17 -2.02(18)
B8 B6 C16 B9 39.49(14)
B4 B6 C16 B9 142.01(14)
B3 B6 C16 B9 101.69(17)
B9 B6 C16 B1 -36.66(13)
B8 B6 C16 B1 2.83(17)
B4 B6 C16 B1 105.35(14)
B3 B6 C16 B1 65.03(17)
B9 B6 C16 B4 -142.01(14)
B8 B6 C16 B4 -102.52(15)
B3 B6 C16 B4 -40.32(13)
B1 B9 C16 C15 108.39(17)
B6 B9 C16 C15 -109.85(17)
B8 B9 C16 C15 -149.37(16)
B5 B9 C16 C15 147.92(16)
B1 B9 C16 C17 -39.91(12)
B6 B9 C16 C17 101.85(14)
B8 B9 C16 C17 62.33(19)
B5 B9 C16 C17 -0.38(18)
B1 B9 C16 B6 -141.76(14)
B8 B9 C16 B6 -39.52(15)
B5 B9 C16 B6 -102.23(15)
B6 B9 C16 B1 141.76(14)
B8 B9 C16 B1 102.24(16)
B5 B9 C16 B1 39.53(13)
B1 B9 C16 B4 -105.61(14)
B6 B9 C16 B4 36.15(14)
B8 B9 C16 B4 -3.4(2)
B5 B9 C16 B4 -66.08(18)
C17 B1 C16 C15 108.88(16)
B5 B1 C16 C15 -154.05(15)
B9 B1 C16 C15 -114.04(16)
B10 B1 C16 C15 143.05(15)
B5 B1 C16 C17 97.07(15)
B9 B1 C16 C17 137.08(14)
B10 B1 C16 C17 34.17(13)
C17 B1 C16 B6 -100.09(14)
B5 B1 C16 B6 -3.02(18)
B9 B1 C16 B6 36.99(13)
B10 B1 C16 B6 -65.92(17)
C17 B1 C16 B9 -137.08(14)
B5 B1 C16 B9 -40.01(13)
B10 B1 C16 B9 -102.91(16)
C17 B1 C16 B4 -32.11(13)
B5 B1 C16 B4 64.97(17)
B9 B1 C16 B4 104.97(14)
B10 B1 C16 B4 2.06(19)
N1 B4 C16 C15 3.4(2)
C17 B4 C16 C15 -110.10(15)
B3 B4 C16 C15 152.45(15)
B7 B4 C16 C15 -145.39(14)
B6 B4 C16 C15 112.15(16)
N1 B4 C16 C17 113.50(16)
B3 B4 C16 C17 -97.45(15)
B7 B4 C16 C17 -35.29(12)
B6 B4 C16 C17 -137.75(15)
N1 B4 C16 B6 -108.74(17)
C17 B4 C16 B6 137.75(15)
B3 B4 C16 B6 40.31(14)
B7 B4 C16 B6 102.47(15)
N1 B4 C16 B9 -145.41(15)
C17 B4 C16 B9 101.08(15)
B3 B4 C16 B9 3.64(18)
B7 B4 C16 B9 65.80(17)
B6 B4 C16 B9 -36.67(15)
N1 B4 C16 B1 146.13(15)
C17 B4 C16 B1 32.63(13)
B3 B4 C16 B1 -64.82(17)
B7 B4 C16 B1 -2.66(17)
B6 B4 C16 B1 -105.13(16)
C15 C16 C17 B10 -147.79(15)
B6 C16 C17 B10 69.38(17)
B9 C16 C17 B10 2.04(18)
B1 C16 C17 B10 -37.89(14)
B4 C16 C17 B10 108.15(15)
C15 C16 C17 B7 143.55(15)
B6 C16 C17 B7 0.72(19)
B9 C16 C17 B7 -66.62(17)
B1 C16 C17 B7 -106.55(16)
B4 C16 C17 B7 39.49(14)
C15 C16 C17 B4 104.06(16)
B6 C16 C17 B4 -38.77(13)
B9 C16 C17 B4 -106.11(14)
B1 C16 C17 B4 -146.05(14)
C15 C16 C17 B1 -109.89(16)
B6 C16 C17 B1 107.27(15)
B9 C16 C17 B1 39.93(13)
B4 C16 C17 B1 146.05(14)
B7 B10 C17 C16 -105.70(15)
B1 B10 C17 C16 37.76(14)
B2 B10 C17 C16 -64.79(17)
B5 B10 C17 C16 -2.74(19)
B1 B10 C17 B7 143.45(16)
B2 B10 C17 B7 40.91(13)
B5 B10 C17 B7 102.96(17)
B7 B10 C17 B4 -34.90(14)
B1 B10 C17 B4 108.56(15)
B2 B10 C17 B4 6.01(19)
B5 B10 C17 B4 68.06(18)
B7 B10 C17 B1 -143.45(16)
B2 B10 C17 B1 -102.54(16)
B5 B10 C17 B1 -40.50(14)
B10 B7 C17 C16 103.88(16)
B4 B7 C17 C16 -40.29(13)
B2 B7 C17 C16 62.96(19)
B3 B7 C17 C16 0.90(19)
B4 B7 C17 B10 -144.17(16)
B2 B7 C17 B10 -40.92(15)
B3 B7 C17 B10 -102.97(17)
B10 B7 C17 B4 144.17(16)
B2 B7 C17 B4 103.25(16)
B3 B7 C17 B4 41.20(13)
B10 B7 C17 B1 35.42(15)
B4 B7 C17 B1 -108.75(15)
B2 B7 C17 B1 -5.5(2)
B3 B7 C17 B1 -67.55(18)
N1 B4 C17 C16 -104.84(17)
B3 B4 C17 C16 97.17(13)
B7 B4 C17 C16 138.71(14)
B6 B4 C17 C16 35.15(12)
N1 B4 C17 B10 151.50(15)
B3 B4 C17 B10 -6.49(17)
B7 B4 C17 B10 35.05(14)
C16 B4 C17 B10 -103.66(15)
B6 B4 C17 B10 -68.51(16)
N1 B4 C17 B7 116.45(18)
B3 B4 C17 B7 -41.54(13)
C16 B4 C17 B7 -138.71(14)
B6 B4 C17 B7 -103.56(15)
N1 B4 C17 B1 -138.38(16)
B3 B4 C17 B1 63.64(16)
B7 B4 C17 B1 105.18(16)
C16 B4 C17 B1 -33.53(13)
B6 B4 C17 B1 1.62(18)
B5 B1 C17 C16 -98.92(16)
B9 B1 C17 C16 -36.46(12)
B10 B1 C17 C16 -139.98(15)
C16 B1 C17 B10 139.98(15)
B5 B1 C17 B10 41.06(15)
B9 B1 C17 B10 103.52(16)
C16 B1 C17 B7 104.37(15)
B5 B1 C17 B7 5.4(2)
B9 B1 C17 B7 67.91(17)
B10 B1 C17 B7 -35.61(16)
C16 B1 C17 B4 34.32(13)
B5 B1 C17 B4 -64.60(18)
B9 B1 C17 B4 -2.14(18)
B10 B1 C17 B4 -105.66(16)
B4 N1 C18 O2 9.1(3)
B4 N1 C18 C19 -171.56(17)
